data_2007298
loop_
_publ_author_name
'Dobson, Allison J.'
'Gerkin, Roger E.'

_publ_section_title
;
 Biphenyl-2-carboxylic Acid: a Layered Structure
;
_journal_issue 6
_journal_name_full 'Acta Crystallographica Section C'
_journal_page_first 795
_journal_page_last 798
_journal_paper_doi 10.1107/S0108270197018738
_journal_volume 54
_journal_year 1998
_chemical_formula_moiety 'C13 H10 O2'
_chemical_formula_sum 'C13 H10 O2'
_chemical_formula_weight 198.22
_chemical_name_common 'biphenyl-2-carboxylic acid'
_chemical_name_systematic ' ?'
_space_group_IT_number 14
_symmetry_cell_setting monoclinic
_symmetry_space_group_name_Hall '-P 2ybc'
_symmetry_space_group_name_H-M 'P 1 21/c 1'
_cell_angle_alpha 90
_cell_angle_beta 99.784(11)
_cell_angle_gamma 90
_cell_formula_units_Z 16
_cell_length_a 12.861(2)
_cell_length_b 14.328(2)
_cell_length_c 23.929(2)
_cell_measurement_reflns_used 25
_cell_measurement_temperature 296
_cell_measurement_theta_max 12.8
_cell_measurement_theta_min 10.4
_cell_volume 4345.3(10)
_computing_cell_refinement 'MSC/AFC Diffractometer Control Software'
_computing_data_collection
;MSC/AFC Diffractometer Control Software (Molecular Structure Corporation,
1988)
;
_computing_data_reduction 'TEXSAN (Molecular Structure Corporation, 1995)'
_computing_molecular_graphics 'ORTEPII (Johnson, 1976)'
_computing_publication_material 'TEXSAN; PLATON (Spek,1990)'
_computing_structure_refinement TEXSAN
_computing_structure_solution 'SHELXS86 (Sheldrick, 1985)'
_diffrn_ambient_temperature 296
_diffrn_measurement_device_type AFC-5S
_diffrn_measurement_method 'omega scans '
_diffrn_radiation_monochromator graphite
_diffrn_radiation_source 'X-ray tube'
_diffrn_radiation_type MoK\a
_diffrn_radiation_wavelength 0.71073
_diffrn_reflns_av_R_equivalents 0.021
_diffrn_reflns_limit_h_max 16
_diffrn_reflns_limit_h_min 0
_diffrn_reflns_limit_k_max 18
_diffrn_reflns_limit_k_min 0
_diffrn_reflns_limit_l_max 30
_diffrn_reflns_limit_l_min -31
_diffrn_reflns_number 10900
_diffrn_reflns_theta_max 27.56
_diffrn_reflns_theta_min 2.0
_diffrn_standards_decay_% 3.79
_diffrn_standards_interval_count 150
_diffrn_standards_number 6
_exptl_absorpt_coefficient_mu 0.081
_exptl_absorpt_correction_type none
_exptl_crystal_colour colorless
_exptl_crystal_density_diffrn 1.212
_exptl_crystal_density_meas ?
_exptl_crystal_description 'cut plate'
_exptl_crystal_F_000 1664
_exptl_crystal_size_max 0.38
_exptl_crystal_size_mid 0.38
_exptl_crystal_size_min 0.30
_refine_diff_density_max 0.45
_refine_diff_density_min -0.46
_refine_ls_extinction_coef 0
_refine_ls_extinction_method none
_refine_ls_goodness_of_fit_ref 1.12
_refine_ls_hydrogen_treatment refall
_refine_ls_matrix_type full
_refine_ls_number_parameters 701
_refine_ls_number_reflns 10038
_refine_ls_R_factor_gt 0.052
_refine_ls_shift/su_max '< 0.01'
_refine_ls_structure_factor_coef Fsqd
_refine_ls_weighting_details 'w = 1/\s^2^(F^2^)'
_refine_ls_weighting_scheme calc
_refine_ls_wR_factor_ref 0.137
_reflns_number_gt 3366
_reflns_number_total 10039
_reflns_threshold_expression 'I > 2.0\s(I)'
_cod_data_source_file bk1371.cif
_cod_data_source_block 1
_cod_depositor_comments
;
The following automatic conversions were performed:
'_symmetry_cell_setting' value 'Monoclinic' changed to 'monoclinic'
according to '/home/saulius/struct/CIF-dictionaries/cif_core.dic'
dictionary named 'cif_core.dic' version 2.4.1 from 2010-06-29.

Automatic conversion script
Id: cif_fix_enum 1527 2010-12-29 10:47:43Z saulius 

The following automatic conversions were performed:

'_atom_site_adp_type' tag value 'Uij' was replaced with 'Uani' value
60 times.

Automatic conversion script
Id: cif_fix_values 1646 2011-03-28 12:23:43Z adriana 

The following automatic conversions were performed:

'_symmetry_cell_setting' value 'Monoclinic' changed to 'monoclinic'
according to /home/saulius/struct/CIF-dictionaries/cif_core.dic
dictionary named 'cif_core.dic' version 2.4.1 from 2010-06-29.

Automatic conversion script
Id: cif_fix_values 1715 2011-07-08 13:25:40Z adriana 

The following automatic conversions were performed:

'_exptl_crystal_density_meas' value 'none' was changed to '?' - the
value is perceived as not measured.

Automatic conversion script
Id: cif_fix_values 3008 2015-01-20 13:52:24Z robertas 

The following automatic conversions were performed:

'_refine_ls_weighting_scheme' value 'w = 1/\s^2^(F^2^)' was changed
to 'calc'. New tag '_refine_ls_weighting_details' was created. The
value of the new tag was set to 'w = 1/\s^2^(F^2^)'.

Automatic conversion script
Id: cif_fix_values 3143 2015-03-26 13:38:13Z robertas 
;
_cod_original_cell_volume 4345.0(10)
_cod_original_sg_symbol_H-M 'P 21/c'
_cod_database_code 2007298

loop_
_symmetry_equiv_pos_as_xyz
'  +x,  +y,  +z'
'  -x,1/2+y,1/2-z'
'  -x,  -y,  -z'
'  +x,1/2-y,1/2+z'

loop_
_atom_site_label
_atom_site_fract_x
_atom_site_fract_y
_atom_site_fract_z
_atom_site_U_iso_or_equiv
_atom_site_adp_type
_atom_site_calc_flag
_atom_site_calc_attached_atom
O1A .1488(2) .7593(2) .18590(10) .0798(9) Uani ? ?
O2A -.0090(2) .81580(10) .19260(9) .0678(7) Uani ? ?
O1B .0582(2) .9872(2) .18020(10) .0785(8) Uani ? ?
O2B .2224(2) .93310(10) .19542(9) .0655(7) Uani ? ?
O1C .6499(2) .49850(10) .18170(10) .0776(9) Uani ? ?
O2C .4926(2) .44000(10) .18868(9) .0713(8) Uani ? ?
O1D .5609(2) .2700(2) .17400(10) .0801(9) Uani ? ?
O2D .7251(2) .32400(10) .18907(9) .0672(7) Uani ? ?
C1A -.0875(2) .6343(2) .13900(10) .0503(9) Uani ? ?
C2A .0078(2) .6535(2) .17440(10) .0500(9) Uani ? ?
C3A .0657(3) .5815(2) .20350(10) .0660(10) Uani ? ?
C4A .0299(3) .4910(2) .1996(2) .0750(10) Uani ? ?
C5A -.0644(3) .4712(2) .1648(2) .0760(10) Uani ? ?
C6A -.1213(3) .5416(2) .1349(2) .0650(10) Uani ? ?
C7A -.1524(3) .7069(2) .10490(10) .0517(10) Uani ? ?
C8A -.1093(3) .7667(2) .06910(10) .0660(10) Uani ? ?
C9A -.1739(4) .8301(3) .0365(2) .085(2) Uani ? ?
C10A -.2794(4) .8352(3) .0382(2) .090(2) Uani ? ?
C11A -.3226(3) .7761(3) .0734(2) .0790(10) Uani ? ?
C12A -.2597(3) .7123(2) .1060(2) .0670(10) Uani ? ?
C13A .0492(2) .7501(2) .18460(10) .0543(10) Uani ? ?
C1B .2651(2) 1.1189(2) .14250(10) .0500(9) Uani ? ?
C2B .1939(2) 1.0959(2) .17810(10) .0488(9) Uani ? ?
C3B .1546(2) 1.1640(2) .21070(10) .0630(10) Uani ? ?
C4B .1873(3) 1.2554(2) .2080(2) .0750(10) Uani ? ?
C5B .2567(3) 1.2791(2) .1729(2) .0770(10) Uani ? ?
C6B .2951(3) 1.2120(2) .14000(10) .0640(10) Uani ? ?
C7B .3069(3) 1.0493(2) .10600(10) .0515(10) Uani ? ?
C8B .2416(3) .9875(2) .07180(10) .0640(10) Uani ? ?
C9B .2803(4) .9244(3) .0367(2) .084(2) Uani ? ?
C10B .3869(5) .9217(3) .0362(2) .097(2) Uani ? ?
C11B .4530(4) .9816(3) .0698(2) .090(2) Uani ? ?
C12B .4140(3) 1.0455(3) .1042(2) .0690(10) Uani ? ?
C13B .1587(2) .9980(2) .18520(10) .0508(10) Uani ? ?
C1C .4114(2) .6226(2) .13860(10) .0515(9) Uani ? ?
C2C .5075(2) .6037(2) .17400(10) .0492(9) Uani ? ?
C3C .5633(3) .6736(2) .20580(10) .0590(10) Uani ? ?
C4C .5238(3) .7636(2) .2031(2) .0720(10) Uani ? ?
C5C .4297(3) .7828(2) .1695(2) .0730(10) Uani ? ?
C6C .3744(3) .7139(2) .13690(10) .0660(10) Uani ? ?
C7C .3499(3) .5512(2) .10210(10) .0580(10) Uani ? ?
C8C .3953(4) .4973(3) .0652(2) .0870(10) Uani ? ?
C9C .3367(6) .4323(4) .0304(2) .124(2) Uani ? ?
C10C .2344(6) .4198(4) .0326(2) .132(2) Uani ? ?
C11C .1875(4) .4721(4) .0686(2) .111(2) Uani ? ?
C12C .2440(3) .5393(3) .1037(2) .0740(10) Uani ? ?
C13C .5506(2) .5073(2) .18160(10) .0537(10) Uani ? ?
C1D .7678(2) .1344(2) .14030(10) .0506(9) Uani ? ?
C2D .6958(2) .1609(2) .17490(10) .0502(9) Uani ? ?
C3D .6542(3) .0951(2) .20750(10) .0650(10) Uani ? ?
C4D .6850(3) .0027(3) .2070(2) .0750(10) Uani ? ?
C5D .7549(3) -.0245(2) .1731(2) .0750(10) Uani ? ?
C6D .7957(3) .0396(2) .14030(10) .0650(10) Uani ? ?
C7D .8135(3) .2001(2) .10300(10) .0540(10) Uani ? ?
C8D .7512(3) .2631(2) .06810(10) .0640(10) Uani ? ?
C9D .7969(4) .3209(3) .0330(2) .081(2) Uani ? ?
C10D .9025(4) .3179(3) .0316(2) .096(2) Uani ? ?
C11D .9638(4) .2562(3) .0655(2) .092(2) Uani ? ?
C12D .9199(3) .1975(3) .1013(2) .0740(10) Uani ? ?
C13D .6611(2) .2589(2) .17980(10) .0520(10) Uani ? ?
H3A .129(2) .596(2) .2300(10) .058(8) Uiso ? ?
H4A .075(2) .439(2) .2200(10) .099(9) Uiso ? ?
H5A -.090(2) .406(2) .1610(10) .094(9) Uiso ? ?
H6A -.184(2) .527(2) .1110(10) .076(9) Uiso ? ?
H8A -.031(2) .762(2) .0680(10) .072(9) Uiso ? ?
H9A -.147(2) .866(2) .0130(10) .088(10) Uiso ? ?
H10A -.328(3) .879(2) .0170(10) .115(10) Uiso ? ?
H11A -.404(3) .779(2) .0740(10) .116(10) Uiso ? ?
H12A -.288(2) .668(2) .1300(10) .072(9) Uiso ? ?
H13A .179(4) .826(3) .196(2) .195(9) Uiso ? ?
H3B .100(2) 1.148(2) .2370(10) .086(9) Uiso ? ?
H4B .160(2) 1.303(2) .2320(10) .091(9) Uiso ? ?
H5B .281(2) 1.340(2) .1720(10) .080(9) Uiso ? ?
H6B .347(3) 1.226(2) .1150(10) .098(10) Uiso ? ?
H8B .166(2) .990(2) .0705(10) .040(7) Uiso ? ?
H9B .230(3) .883(2) .0140(10) .115(10) Uiso ? ?
H10B .416(2) .874(2) .0130(10) .099(10) Uiso ? ?
H11B .528(3) .979(2) .0690(10) .102(10) Uiso ? ?
H12B .461(2) 1.087(2) .1280(10) .067(9) Uiso ? ?
H13B .029(3) .907(3) .187(2) .179(10) Uiso ? ?
H3C .633(2) .661(2) .2280(10) .071(8) Uiso ? ?
H4C .566(2) .806(2) .2270(10) .077(9) Uiso ? ?
H5C .399(2) .843(2) .1690(10) .073(8) Uiso ? ?
H6C .303(2) .725(2) .1120(10) .083(9) Uiso ? ?
H8C .472(2) .501(2) .0660(10) .085(10) Uiso ? ?
H9C .383(4) .389(3) .009(2) .175(8) Uiso ? ?
H10C .191(3) .372(3) .008(2) .161(9) Uiso ? ?
H11C .121(2) .470(2) .0710(10) .081(10) Uiso ? ?
H12C .213(2) .581(2) .1290(10) .079(9) Uiso ? ?
H13C .684(4) .427(4) .187(2) .204(9) Uiso ? ?
H3D .601(2) .117(2) .2280(10) .087(9) Uiso ? ?
H4D .651(2) -.040(2) .2290(10) .084(9) Uiso ? ?
H5D .772(2) -.092(2) .1710(10) .099(9) Uiso ? ?
H6D .849(2) .021(2) .1160(10) .077(9) Uiso ? ?
H8D .673(2) .266(2) .0700(10) .075(9) Uiso ? ?
H9D .750(2) .360(2) .0110(10) .068(9) Uiso ? ?
H10D .934(3) .359(2) .0060(10) .116(10) Uiso ? ?
H11D 1.039(2) .248(2) .0660(10) .090(9) Uiso ? ?
H12D .963(2) .153(2) .1230(10) .095(10) Uiso ? ?
H13D .536(4) .336(3) .182(2) .194(9) Uiso ? ?

loop_
_atom_site_aniso_label
_atom_site_aniso_U_11
_atom_site_aniso_U_22
_atom_site_aniso_U_33
_atom_site_aniso_U_12
_atom_site_aniso_U_13
_atom_site_aniso_U_23
O1A .053(2) .0580(10) .128(2) -.0040(10) .0140(10) -.0080(10)
O2A .0640(10) .0490(10) .095(2) .0000(10) .0260(10) -.0110(10)
O1B .055(2) .0570(10) .126(2) -.0040(10) .0220(10) .0050(10)
O2B .0600(10) .0460(10) .088(2) .0030(10) .0060(10) .0130(10)
O1C .058(2) .0520(10) .124(2) .0100(10) .0210(10) .0100(10)
O2C .0630(10) .0480(10) .107(2) .0020(10) .0270(10) .0130(10)
O1D .059(2) .0550(10) .129(2) .0060(10) .0220(10) -.0010(10)
O2D .0660(10) .0430(10) .090(2) -.0020(10) .0040(10) -.0140(10)
C1A .058(2) .041(2) .053(2) -.0020(10) .014(2) .0010(10)
C2A .055(2) .042(2) .054(2) .0000(10) .012(2) .0000(10)
C3A .062(2) .060(2) .073(2) .004(2) .005(2) .004(2)
C4A .079(3) .049(2) .097(3) .006(2) .012(2) .015(2)
C5A .094(3) .042(2) .093(3) -.003(2) .021(2) .004(2)
C6A .068(2) .048(2) .078(3) -.009(2) .007(2) -.003(2)
C7A .063(2) .042(2) .049(2) -.002(2) .006(2) .0000(10)
C8A .084(3) .054(2) .061(2) .003(2) .017(2) .005(2)
C9A .129(4) .063(3) .065(3) .015(3) .021(3) .021(2)
C10A .107(4) .083(3) .074(3) .038(3) -.005(3) .002(2)
C11A .077(3) .082(3) .077(3) .013(2) .007(2) -.007(2)
C12A .066(2) .061(2) .072(3) .004(2) .007(2) .003(2)
C13A .051(2) .054(2) .059(2) -.001(2) .0110(10) -.002(2)
C1B .055(2) .044(2) .048(2) .0010(10) -.0010(10) .0000(10)
C2B .048(2) .040(2) .057(2) .0030(10) .0040(10) .0020(10)
C3B .066(2) .054(2) .070(2) .011(2) .013(2) -.004(2)
C4B .092(3) .046(2) .086(3) .014(2) .009(2) -.013(2)
C5B .100(3) .037(2) .086(3) -.005(2) -.005(2) .004(2)
C6B .078(2) .045(2) .067(2) -.006(2) .006(2) .004(2)
C7B .064(2) .044(2) .044(2) .000(2) .005(2) .0100(10)
C8B .075(3) .058(2) .056(2) -.001(2) .005(2) .001(2)
C9B .129(4) .059(2) .064(3) .000(3) .014(3) -.010(2)
C10B .143(5) .078(3) .077(3) .031(3) .037(3) .000(2)
C11B .093(3) .091(3) .092(3) .030(3) .040(3) .015(3)
C12B .068(3) .073(2) .065(2) .001(2) .010(2) .006(2)
C13B .054(2) .048(2) .052(2) .003(2) .0130(10) .0010(10)
C1C .058(2) .045(2) .053(2) .0060(10) .012(2) .002(2)
C2C .054(2) .039(2) .057(2) .0010(10) .015(2) .0000(10)
C3C .057(2) .049(2) .073(2) -.003(2) .009(2) .000(2)
C4C .079(3) .050(2) .088(3) -.009(2) .015(2) -.012(2)
C5C .089(3) .036(2) .098(3) .010(2) .025(2) -.001(2)
C6C .076(3) .045(2) .076(2) .012(2) .014(2) .005(2)
C7C .076(3) .048(2) .049(2) .001(2) .004(2) .005(2)
C8C .113(4) .079(3) .068(3) .006(3) .012(3) -.014(2)
C9C .190(7) .090(4) .091(4) -.010(4) .024(4) -.023(3)
C10C .235(8) .091(4) .057(3) -.061(5) -.016(4) -.006(3)
C11C .114(4) .115(4) .088(3) -.056(4) -.028(3) .027(3)
C12C .081(3) .070(3) .066(3) -.010(2) .001(2) .011(2)
C13C .052(2) .049(2) .061(2) .002(2) .014(2) .000(2)
C1D .057(2) .039(2) .053(2) .0050(10) .0000(10) -.0040(10)
C2D .052(2) .041(2) .054(2) .0000(10) -.0010(10) -.0020(10)
C3D .065(2) .052(2) .077(2) -.004(2) .009(2) .005(2)
C4D .077(3) .052(2) .093(3) -.017(2) .000(2) .015(2)
C5D .095(3) .035(2) .089(3) .002(2) -.005(2) -.002(2)
C6D .074(2) .049(2) .069(2) .013(2) .005(2) -.005(2)
C7D .064(2) .047(2) .051(2) .006(2) .006(2) -.004(2)
C8D .083(3) .054(2) .052(2) .008(2) .006(2) .002(2)
C9D .113(4) .067(3) .060(3) .010(3) .003(3) .012(2)
C10D .122(4) .084(3) .088(3) -.013(3) .036(3) .009(2)
C11D .083(3) .101(3) .099(3) .004(3) .029(3) .008(3)
C12D .073(3) .073(3) .076(3) .008(2) .017(2) .005(2)
C13D .053(2) .048(2) .054(2) .000(2) .007(2) -.0020(10)

loop_
_atom_type_symbol
_atom_type_scat_dispersion_real
_atom_type_scat_dispersion_imag
_atom_type_scat_source
H 0 0 'Stewart, Davidson & Simpson (1965)'
C .003 .002 'Creagh & McAuley (1992)'
O .011 .006 'Creagh & McAuley (1992)'

loop_
_geom_angle_atom_site_label_1
_geom_angle_atom_site_label_2
_geom_angle_atom_site_label_3
_geom_angle
_geom_angle_publ_flag
O1A C13A O2A 123.1(3) yes
O1A C13A C2A 115.3(3) yes
O2A C13A C2A 121.6(3) yes
C13A O1A H13A 115(2) yes
C2A C1A C6A 117.5(3) no
C2A C1A C7A 123.3(3) no
C6A C1A C7A 119.2(3) no
C1A C2A C3A 120.0(3) no
C1A C2A C13A 122.4(3) no
C3A C2A C13A 117.5(3) no
C2A C3A C4A 121.5(3) no
C2A C3A H3A 118.0(10) no
C4A C3A H3A 119.0(10) no
C3A C4A C5A 119.1(3) no
C3A C4A H4A 120.0(10) no
C5A C4A H4A 120.0(10) no
C4A C5A C6A 120.0(3) no
C4A C5A H5A 119.0(10) no
C6A C5A H5A 120.0(10) no
C1A C6A C5A 121.9(3) no
C1A C6A H6A 118.0(10) no
C5A C6A H6A 119.0(10) no
C1A C7A C8A 121.6(3) no
C1A C7A C12A 119.7(3) no
C8A C7A C12A 118.6(3) no
C7A C8A C9A 119.3(4) no
C7A C8A H8A 118.0(10) no
C9A C8A H8A 122.0(10) no
C8A C9A C10A 121.6(4) no
C8A C9A H9A 119(2) no
C10A C9A H9A 119(2) no
C9A C10A C11A 119.4(4) no
C9A C10A H10A 125(2) no
C11A C10A H10A 115(2) no
C10A C11A C12A 119.8(4) no
C10A C11A H11A 119.0(10) no
C12A C11A H11A 120.0(10) no
C7A C12A C11A 121.2(4) no
C7A C12A H12A 116.0(10) no
C11A C12A H12A 121.0(10) no
O1B C13B O2B 123.4(3) yes
O1B C13B C2B 114.9(3) yes
O2B C13B C2B 121.7(3) yes
C13B O1B H13B 115.0(10) yes
C2B C1B C6B 117.9(3) no
C2B C1B C7B 122.9(3) no
C6B C1B C7B 119.2(3) no
C1B C2B C3B 121.0(3) no
C1B C2B C13B 122.3(2) no
C3B C2B C13B 116.7(3) no
C2B C3B C4B 119.7(3) no
C2B C3B H3B 121.0(10) no
C4B C3B H3B 118.0(10) no
C3B C4B C5B 119.9(3) no
C3B C4B H4B 119.0(10) no
C5B C4B H4B 120.0(10) no
C4B C5B C6B 120.6(3) no
C4B C5B H5B 120.0(10) no
C6B C5B H5B 119.0(10) no
C1B C6B C5B 120.8(3) no
C1B C6B H6B 116.0(10) no
C5B C6B H6B 122.0(10) no
C1B C7B C8B 122.1(3) no
C1B C7B C12B 120.5(3) no
C8B C7B C12B 117.4(3) no
C7B C8B C9B 122.1(4) no
C7B C8B H8B 120.0(10) no
C9B C8B H8B 117.0(10) no
C8B C9B C10B 119.1(4) no
C8B C9B H9B 117(2) no
C10B C9B H9B 123(2) no
C9B C10B C11B 120.0(4) no
C9B C10B H10B 119.0(10) no
C11B C10B H10B 120.0(10) no
C10B C11B C12B 120.9(4) no
C10B C11B H11B 118(2) no
C12B C11B H11B 120(2) no
C7B C12B C11B 120.6(4) no
C7B C12B H12B 118.0(10) no
C11B C12B H12B 120.0(10) no
O1C C13C O2C 122.8(3) yes
O1C C13C C2C 116.2(3) yes
O2C C13C C2C 121.0(3) yes
C13C O1C H13C 117(2) yes
C2C C1C C6C 117.5(3) no
C2C C1C C7C 123.4(3) no
C6C C1C C7C 119.1(3) no
C1C C2C C3C 121.0(3) no
C1C C2C C13C 121.7(3) no
C3C C2C C13C 117.2(3) no
C2C C3C C4C 119.9(3) no
C2C C3C H3C 120.0(10) no
C4C C3C H3C 119.0(10) no
C3C C4C C5C 119.8(3) no
C3C C4C H4C 114.0(10) no
C5C C4C H4C 126.0(10) no
C4C C5C C6C 120.7(3) no
C4C C5C H5C 121.0(10) no
C6C C5C H5C 118.0(10) no
C1C C6C C5C 121.1(3) no
C1C C6C H6C 115.0(10) no
C5C C6C H6C 122.0(10) no
C1C C7C C8C 121.5(4) no
C1C C7C C12C 120.0(3) no
C8C C7C C12C 118.5(4) no
C7C C8C C9C 121.2(5) no
C7C C8C H8C 120.0(10) no
C9C C8C H8C 118.0(10) no
C8C C9C C10C 120.3(6) no
C8C C9C H9C 113(2) no
C10C C9C H9C 125(2) no
C9C C10C C11C 119.8(5) no
C9C C10C H10C 121(2) no
C11C C10C H10C 118(2) no
C10C C11C C12C 121.3(5) no
C10C C11C H11C 125(2) no
C12C C11C H11C 113(2) no
C7C C12C C11C 118.9(4) no
C7C C12C H12C 116.0(10) no
C11C C12C H12C 124.0(10) no
O1D C13D O2D 123.4(3) yes
O1D C13D C2D 114.8(3) yes
O2D C13D C2D 121.8(3) yes
C13D O1D H13D 115(2) yes
C2D C1D C6D 117.4(3) no
C2D C1D C7D 123.6(2) no
C6D C1D C7D 119.0(3) no
C1D C2D C3D 120.4(3) no
C1D C2D C13D 123.0(3) no
C3D C2D C13D 116.6(3) no
C2D C3D C4D 120.4(3) no
C2D C3D H3D 115.0(10) no
C4D C3D H3D 123.0(10) no
C3D C4D C5D 119.9(4) no
C3D C4D H4D 116.0(10) no
C5D C4D H4D 123.0(10) no
C4D C5D C6D 120.3(3) no
C4D C5D H5D 119.0(10) no
C6D C5D H5D 120.0(10) no
C1D C6D C5D 121.6(3) no
C1D C6D H6D 116.0(10) no
C5D C6D H6D 121.0(10) no
C1D C7D C8D 121.8(3) no
C1D C7D C12D 119.8(3) no
C8D C7D C12D 118.4(3) no
C7D C8D C9D 119.6(4) no
C7D C8D H8D 118.0(10) no
C9D C8D H8D 121.0(10) no
C8D C9D C10D 121.6(4) no
C8D C9D H9D 113.0(10) no
C10D C9D H9D 124.0(10) no
C9D C10D C11D 119.0(4) no
C9D C10D H10D 120(2) no
C11D C10D H10D 119(2) no
C10D C11D C12D 120.5(4) no
C10D C11D H11D 124.0(10) no
C12D C11D H11D 115.0(10) no
C7D C12D C11D 120.9(4) no
C7D C12D H12D 119(2) no
C11D C12D H12D 119(2) no

loop_
_geom_bond_atom_site_label_1
_geom_bond_atom_site_label_2
_geom_bond_site_symmetry_1
_geom_bond_site_symmetry_2
_geom_bond_distance
_geom_bond_publ_flag
O1A C13A ? ? 1.283(3) yes
O1A H13A ? ? 1.05(5) no
O2A C13A ? ? 1.237(3) yes
C1A C2A ? ? 1.393(4) no
C1A C6A ? ? 1.396(4) no
C1A C7A ? ? 1.488(4) no
C2A C3A ? ? 1.388(4) no
C2A C13A ? ? 1.488(4) no
C3A C4A ? ? 1.373(4) no
C3A H3A ? ? .97(2) no
C4A C5A ? ? 1.379(5) no
C4A H4A ? ? 1.02(3) no
C5A C6A ? ? 1.375(4) no
C5A H5A ? ? .99(3) no
C6A H6A ? ? .93(3) no
C7A C8A ? ? 1.390(4) no
C7A C12A ? ? 1.388(4) no
C8A C9A ? ? 1.380(5) no
C8A H8A ? ? 1.02(3) no
C9A C10A ? ? 1.366(5) no
C9A H9A ? ? .88(3) no
C10A C11A ? ? 1.376(5) no
C10A H10A ? ? .97(3) no
C11A C12A ? ? 1.373(5) no
C11A H11A ? ? 1.05(3) no
C12A H12A ? ? .97(3) no
O1B C13B ? ? 1.286(3) yes
O1B H13B ? ? 1.23(5) no
O2B C13B ? ? 1.236(3) yes
C1B C2B ? ? 1.393(3) no
C1B C6B ? ? 1.394(4) no
C1B C7B ? ? 1.484(4) no
C2B C3B ? ? 1.395(4) no
C2B C13B ? ? 1.493(4) no
C3B C4B ? ? 1.380(4) no
C3B H3B ? ? 1.04(3) no
C4B C5B ? ? 1.369(5) no
C4B H4B ? ? .99(3) no
C5B C6B ? ? 1.385(5) no
C5B H5B ? ? .92(3) no
C6B H6B ? ? 1.00(3) no
C7B C8B ? ? 1.389(4) no
C7B C12B ? ? 1.387(4) no
C8B C9B ? ? 1.383(5) no
C8B H8B ? ? .97(2) no
C9B C10B ? ? 1.373(6) no
C9B H9B ? ? .97(3) no
C10B C11B ? ? 1.368(6) no
C10B H10B ? ? 1.00(3) no
C11B C12B ? ? 1.380(5) no
C11B H11B ? ? .98(3) no
C12B H12B ? ? .97(3) no
O1C C13C ? ? 1.283(3) yes
O1C H13C ? ? 1.11(5) no
O2C C13C ? ? 1.248(3) yes
C1C C2C ? ? 1.401(4) no
C1C C6C ? ? 1.391(4) no
C1C C7C ? ? 1.482(4) no
C2C C3C ? ? 1.383(4) no
C2C C13C ? ? 1.488(4) no
C3C C4C ? ? 1.383(4) no
C3C H3C ? ? .98(3) no
C4C C5C ? ? 1.363(5) no
C4C H4C ? ? .95(3) no
C5C C6C ? ? 1.378(4) no
C5C H5C ? ? .94(3) no
C6C H6C ? ? 1.02(3) no
C7C C8C ? ? 1.375(4) no
C7C C12C ? ? 1.380(4) no
C8C C9C ? ? 1.384(6) no
C8C H8C ? ? .99(3) no
C9C C10C ? ? 1.339(7) no
C9C H9C ? ? 1.05(4) no
C10C C11C ? ? 1.357(8) no
C10C H10C ? ? 1.01(4) no
C11C C12C ? ? 1.398(6) no
C11C H11C ? ? .87(3) no
C12C H12C ? ? .99(3) no
O1D C13D ? ? 1.282(3) yes
O1D H13D ? ? 1.03(5) no
O2D C13D ? ? 1.239(3) yes
C1D C2D ? ? 1.395(4) no
C1D C6D ? ? 1.404(4) no
C1D C7D ? ? 1.487(4) no
C2D C3D ? ? 1.389(4) no
C2D C13D ? ? 1.483(4) no
C3D C4D ? ? 1.383(5) no
C3D H3D ? ? .96(3) no
C4D C5D ? ? 1.365(5) no
C4D H4D ? ? .97(3) no
C5D C6D ? ? 1.370(4) no
C5D H5D ? ? 1.00(3) no
C6D H6D ? ? 1.01(3) no
C7D C8D ? ? 1.387(4) no
C7D C12D ? ? 1.377(4) no
C8D C9D ? ? 1.380(5) no
C8D H8D ? ? 1.01(3) no
C9D C10D ? ? 1.365(6) no
C9D H9D ? ? .92(3) no
C10D C11D ? ? 1.358(6) no
C10D H10D ? ? .99(3) no
C11D C12D ? ? 1.386(5) no
C11D H11D ? ? .97(3) no
C12D H12D ? ? .94(3) no

loop_
_geom_hbond_atom_site_label_D
_geom_hbond_atom_site_label_H
_geom_hbond_atom_site_label_A
_geom_hbond_distance_DH
_geom_hbond_distance_HA
_geom_hbond_distance_DA
_geom_hbond_angle_DHA
_geom_hbond_publ_flag
O1A H13A O2B 1.05(5) 1.63(5) 2.660(3) 166(4) yes
O1B H13B O2A 1.23(5) 1.41(5) 2.638(3) 177(4) yes
O1C H13C O2D 1.11(5) 1.56(5) 2.676(3) 174(4) yes
O1D H13D O2C 1.03(5) 1.61(5) 2.634(3) 174(4) yes
